data_1565618
loop_
_publ_author_name
'Mondal, Sruti'
'Garai, Antara'
'Naik, Pratyush Kumar'
'Adha, Jogesh Kumar'
'Kar, Sanjib'

_publ_section_title
;
 Synthesis and characterization of antimony(V)-oxo corrole complexes
;
_journal_name_full 'Inorganica Chimica Acta'
_journal_page_first 119300
_journal_paper_doi 10.1016/j.ica.2019.119300
_journal_volume 501
_journal_year 2020
_chemical_formula_moiety 'C37 H23 N4 Sb'
_chemical_formula_sum 'C37 H21 N4 Sb'
_chemical_formula_weight 643.33
_space_group_crystal_system monoclinic
_space_group_IT_number 14
_space_group_name_Hall '-P 2ybc'
_space_group_name_H-M_alt 'P 1 21/c 1'
_atom_sites_solution_hydrogens mixed
_atom_sites_solution_primary dual
_cell_angle_alpha 90
_cell_angle_beta 99.256(5)
_cell_angle_gamma 90
_cell_formula_units_Z 4
_cell_length_a 12.4741(8)
_cell_length_b 21.8912(10)
_cell_length_c 10.7274(6)
_cell_measurement_reflns_used 8212
_cell_measurement_temperature 298(2)
_cell_measurement_theta_max 30.6340
_cell_measurement_theta_min 3.6280
_cell_volume 2891.2(3)
_computing_cell_refinement 'CrysAlisPro 1.171.39.46b (Rigaku OD, 2018)'
_computing_data_collection 'CrysAlisPro 1.171.39.46b (Rigaku OD, 2018)'
_computing_data_reduction 'CrysAlisPro 1.171.39.46b (Rigaku OD, 2018)'
_computing_molecular_graphics 'Olex2 (Dolomanov et al., 2009)'
_computing_publication_material 'Olex2 (Dolomanov et al., 2009)'
_computing_structure_refinement 'ShelXL (Sheldrick, 2015)'
_computing_structure_solution 'ShelXT (Sheldrick, 2015)'
_diffrn_ambient_temperature 298
_diffrn_detector 'CCD plate'
_diffrn_detector_type 'Pilatus 200K'
_diffrn_measured_fraction_theta_full 0.995
_diffrn_measured_fraction_theta_max 0.994
_diffrn_measurement_details
;
List of Runs (angles in degrees, time in seconds):

  # Type    Start    End  Width  t~exp~   \w     \q     \k     \f   Frames
--------------------------------------------------------------------------
  1  \w     13.00  45.00   0.50  100.00    --    1.86-116.00 -55.00   64
  2  \w     -5.00  20.00   0.50  100.00    --   -2.33-116.00 -55.00   50
  3  \w    -33.00  -8.00   0.50  100.00    --    1.86 -38.00 -30.00   50
  4  \w      0.00  26.00   0.50  100.00    --    1.86 -99.00 -60.00   52
  5  \w    -65.00  -5.00   0.50  100.00    --    1.86 -19.00-120.00  120
  6  \w      7.00  67.00   0.50  100.00    --    1.86  38.00 150.00  120
  7  \w     -6.00  32.00   0.50  100.00    --   -2.33 -99.00-180.00   76
  8  \w      0.00  62.00   0.50  100.00    --   -2.33  38.00  30.00  124
  9  \w    -19.00  11.00   0.50  100.00    --   -2.33 -99.00 120.00   60
;
_diffrn_measurement_device 'four-circle diffractometer'
_diffrn_measurement_device_type 'SuperNova, Dual, Cu at home/near, Pilatus 200K'
_diffrn_measurement_method '\w scans'
_diffrn_orient_matrix_type 'CrysAlisPro convention (1999,Acta A55,543-557)'
_diffrn_orient_matrix_UB_11 0.0113861000
_diffrn_orient_matrix_UB_12 -0.0316560000
_diffrn_orient_matrix_UB_13 0.0070773000
_diffrn_orient_matrix_UB_21 0.0520034000
_diffrn_orient_matrix_UB_22 0.0048980000
_diffrn_orient_matrix_UB_23 -0.0170054000
_diffrn_orient_matrix_UB_31 0.0220450000
_diffrn_orient_matrix_UB_32 0.0047747000
_diffrn_orient_matrix_UB_33 0.0644137000
_diffrn_radiation_monochromator mirror
_diffrn_radiation_probe x-ray
_diffrn_radiation_type MoK\a
_diffrn_radiation_wavelength 0.71073
_diffrn_reflns_av_R_equivalents 0.0732
_diffrn_reflns_av_unetI/netI 0.0528
_diffrn_reflns_Laue_measured_fraction_full 0.995
_diffrn_reflns_Laue_measured_fraction_max 0.994
_diffrn_reflns_limit_h_max 15
_diffrn_reflns_limit_h_min -15
_diffrn_reflns_limit_k_max 27
_diffrn_reflns_limit_k_min -27
_diffrn_reflns_limit_l_max 13
_diffrn_reflns_limit_l_min -13
_diffrn_reflns_number 32351
_diffrn_reflns_point_group_measured_fraction_full 0.995
_diffrn_reflns_point_group_measured_fraction_max 0.994
_diffrn_reflns_theta_full 25.242
_diffrn_reflns_theta_max 26.732
_diffrn_reflns_theta_min 3.306
_diffrn_source 'micro-focus sealed X-ray tube'
_diffrn_source_type 'SuperNova (Mo) X-ray Source'
_exptl_absorpt_coefficient_mu 0.987
_exptl_absorpt_correction_T_max 1.00000
_exptl_absorpt_correction_T_min 0.69252
_exptl_absorpt_correction_type multi-scan
_exptl_absorpt_process_details
;
CrysAlisPro 1.171.39.46b (Rigaku Oxford Diffraction, 2018)
Empirical absorption correction using spherical harmonics,
 implemented in SCALE3 ABSPACK scaling algorithm.
;
_exptl_crystal_colour 'metallic greenish green'
_exptl_crystal_colour_lustre metallic
_exptl_crystal_colour_modifier greenish
_exptl_crystal_colour_primary green
_exptl_crystal_density_diffrn 1.478
_exptl_crystal_description irregular
_exptl_crystal_F_000 1288
_refine_diff_density_max 0.641
_refine_diff_density_min -0.357
_refine_diff_density_rms 0.070
_refine_ls_extinction_coef .
_refine_ls_extinction_method none
_refine_ls_goodness_of_fit_ref 1.024
_refine_ls_hydrogen_treatment mixed
_refine_ls_matrix_type full
_refine_ls_number_parameters 399
_refine_ls_number_reflns 6112
_refine_ls_number_restraints 0
_refine_ls_restrained_S_all 1.024
_refine_ls_R_factor_all 0.0632
_refine_ls_R_factor_gt 0.0374
_refine_ls_shift/su_max 0.002
_refine_ls_shift/su_mean 0.000
_refine_ls_structure_factor_coef Fsqd
_refine_ls_weighting_details 'w=1/[\s^2^(Fo^2^)+(0.0325P)^2^+1.1056P] where P=(Fo^2^+2Fc^2^)/3'
_refine_ls_weighting_scheme calc
_refine_ls_wR_factor_gt 0.0742
_refine_ls_wR_factor_ref 0.0813
_reflns_Friedel_coverage 0.000
_reflns_Friedel_fraction_full .
_reflns_Friedel_fraction_max .
_reflns_number_gt 4427
_reflns_number_total 6112
_reflns_threshold_expression 'I > 2\s(I)'
_cod_data_source_file ICA-2020-501-119300.cif
_cod_data_source_block 2
_cod_database_code 1565618
_chemical_oxdiff_formula 'C H N O Sb'
_shelx_space_group_comment
;
The symmetry employed for this shelxl refinement is uniquely defined
by the following loop, which should always be used as a source of
symmetry information in preference to the above space-group names.
They are only intended as comments.
;
_diffrn_oxdiff_ac3_digest_frames
;
011aad297b55dcb0926d7018ff79da9140000250faf
;
_reflns_odcompleteness_completeness 99.64
_reflns_odcompleteness_iscentric 1
_reflns_odcompleteness_theta 26.32
_olex2_refinement_description
;
1. Fixed Uiso
 At 1.2 times of:
  All C(H) groups
2.a Aromatic/amide H refined with riding coordinates:
 C008(H008), C00C(H00C), C00I(H00I), C00N(H00N), C00P(H00P), C00R(H00R),
 C00S(H00S), C00T(H00T), C00U(H00U), C00V(H00V), C00W(H00W), C00Y(H00Y),
 C00Z(H00Z), C010(H010), C013(H013), C015(H015), C017(H017), C018(H018)
;
_olex2_submission_special_instructions 'No special instructions were received'
_oxdiff_exptl_absorpt_empirical_details
;
Empirical correction (ABSPACK) includes:
- Absorption correction using spherical harmonics
- Frame scaling
;
_oxdiff_exptl_absorpt_empirical_full_max 1.649
_oxdiff_exptl_absorpt_empirical_full_min 0.695

loop_
_space_group_symop_operation_xyz
'x, y, z'
'-x, y+1/2, -z+1/2'
'-x, -y, -z'
'x, -y-1/2, z-1/2'

loop_
_atom_site_label
_atom_site_type_symbol
_atom_site_fract_x
_atom_site_fract_y
_atom_site_fract_z
_atom_site_U_iso_or_equiv
_atom_site_adp_type
_atom_site_occupancy
_atom_site_site_symmetry_order
_atom_site_calc_flag
_atom_site_refinement_flags_posn
_atom_site_refinement_flags_adp
_atom_site_refinement_flags_occupancy
_atom_site_disorder_assembly
_atom_site_disorder_group
Sb01 Sb 0.52113(2) 0.60264(2) 0.77133(2) 0.03627(8) Uani 1 1 d . . . . .
N002 N 0.5941(2) 0.56460(11) 0.6253(2) 0.0397(7) Uani 1 1 d . . . . .
N003 N 0.3518(2) 0.60478(11) 0.7746(3) 0.0395(6) Uani 1 1 d . . . . .
N004 N 0.4811(2) 0.50904(12) 0.7588(2) 0.0411(7) Uani 1 1 d . . . . .
N005 N 0.4809(2) 0.66845(12) 0.6242(2) 0.0376(6) Uani 1 1 d . . . . .
C006 C 0.6073(3) 0.50243(14) 0.6238(3) 0.0417(8) Uani 1 1 d . . . . .
C007 C 0.2897(3) 0.65746(14) 0.7572(3) 0.0415(8) Uani 1 1 d . . . . .
C008 C 0.5314(3) 0.75163(14) 0.5213(3) 0.0416(8) Uani 1 1 d . . . . .
H008 H 0.5692 0.7775 0.4750 0.050 Uiso 1 1 calc R . . . .
C009 C 0.3194(3) 0.71027(14) 0.6976(3) 0.0382(7) Uani 1 1 d . . . . .
C00A C 0.5471(3) 0.47157(14) 0.7035(3) 0.0426(8) Uani 1 1 d . . . . .
C00B C 0.5587(3) 0.68948(14) 0.5528(3) 0.0367(7) Uani 1 1 d . . . . .
C00C C 0.4419(3) 0.76653(15) 0.5696(3) 0.0423(8) Uani 1 1 d . . . . .
H00C H 0.4073 0.8043 0.5611 0.051 Uiso 1 1 calc R . . . .
C00D C 0.4087(3) 0.71556(14) 0.6356(3) 0.0367(7) Uani 1 1 d . . . . .
C00E C 0.3305(3) 0.50248(14) 0.8732(3) 0.0418(8) Uani 1 1 d . . . . .
C00F C 0.2976(3) 0.56249(15) 0.8411(3) 0.0426(8) Uani 1 1 d . . . . .
C00G C 0.6417(3) 0.65436(14) 0.5161(3) 0.0388(8) Uani 1 1 d . . . . .
C00H C 0.2469(3) 0.76435(14) 0.6997(3) 0.0409(8) Uani 1 1 d . . . . .
C00I C 0.1931(3) 0.64711(16) 0.8073(4) 0.0526(9) Uani 1 1 d . . . . .
H00I H 0.1360 0.6746 0.8059 0.063 Uiso 1 1 calc R . . . .
C00J C 0.2451(3) 0.48938(17) 1.0663(3) 0.0483(9) Uani 1 1 d . . . . .
C00K C 0.2663(3) 0.46642(14) 0.9522(3) 0.0418(8) Uani 1 1 d . . . . .
C00L C 0.4185(3) 0.47545(14) 0.8278(3) 0.0410(8) Uani 1 1 d . . . . .
C00M C 0.7227(3) 0.68168(14) 0.4447(3) 0.0402(8) Uani 1 1 d . . . . .
C00N C 0.6763(3) 0.48956(15) 0.5362(3) 0.0478(9) Uani 1 1 d . . . . .
H00N H 0.6988 0.4509 0.5153 0.057 Uiso 1 1 calc R . . . .
C00O C 0.2290(3) 0.40805(16) 0.9176(4) 0.0525(10) Uani 1 1 d . . . . .
C00P C 0.6946(3) 0.71418(15) 0.3334(3) 0.0477(9) Uani 1 1 d . . . . .
H00P H 0.6216 0.7206 0.3015 0.057 Uiso 1 1 calc R . . . .
C00Q C 0.6520(3) 0.59146(14) 0.5428(3) 0.0391(8) Uani 1 1 d . . . . .
C00R C 0.1981(3) 0.58984(16) 0.8581(4) 0.0527(10) Uani 1 1 d . . . . .
H00R H 0.1449 0.5717 0.8973 0.063 Uiso 1 1 calc R . . . .
C00S C 0.4538(3) 0.41382(15) 0.8210(4) 0.0490(9) Uani 1 1 d . . . . .
H00S H 0.4289 0.3807 0.8627 0.059 Uiso 1 1 calc R . . . .
C00T C 0.7046(3) 0.54350(16) 0.4869(3) 0.0477(9) Uani 1 1 d . . . . .
H00T H 0.7503 0.5481 0.4272 0.057 Uiso 1 1 calc R . . . .
C00U C 0.5302(3) 0.41139(15) 0.7431(3) 0.0512(9) Uani 1 1 d . . . . .
H00U H 0.5647 0.3764 0.7203 0.061 Uiso 1 1 calc R . . . .
C00V C 0.7727(4) 0.73707(17) 0.2694(4) 0.0557(10) Uani 1 1 d . . . . .
H00V H 0.7522 0.7589 0.1950 0.067 Uiso 1 1 calc R . . . .
C00W C 0.8805(4) 0.72787(18) 0.3145(4) 0.0666(12) Uani 1 1 d . . . . .
H00W H 0.9333 0.7435 0.2711 0.080 Uiso 1 1 calc R . . . .
C00X C 0.1760(4) 0.3737(2) 0.9950(4) 0.0629(11) Uani 1 1 d . . . . .
C00Y C 0.9102(4) 0.69570(19) 0.4236(4) 0.0670(11) Uani 1 1 d . . . . .
H00Y H 0.9833 0.6892 0.4543 0.080 Uiso 1 1 calc R . . . .
C00Z C 0.2507(3) 0.79984(18) 0.8043(4) 0.0613(11) Uani 1 1 d . . . . .
H00Z H 0.3010 0.7911 0.8758 0.074 Uiso 1 1 calc R . . . .
C010 C 0.8317(3) 0.67278(17) 0.4885(4) 0.0524(9) Uani 1 1 d . . . . .
H010 H 0.8528 0.6510 0.5629 0.063 Uiso 1 1 calc R . . . .
C011 C 0.1893(4) 0.4548(2) 1.1429(4) 0.0573(11) Uani 1 1 d . . . . .
C012 C 0.1552(4) 0.3971(2) 1.1077(4) 0.0629(11) Uani 1 1 d . . . . .
C013 C 0.1804(4) 0.8491(2) 0.8060(6) 0.0817(15) Uani 1 1 d . . . . .
H013 H 0.1841 0.8732 0.8779 0.098 Uiso 1 1 calc R . . . .
C015 C 0.1059(5) 0.8619(2) 0.7011(6) 0.0861(17) Uani 1 1 d . . . . .
H015 H 0.0580 0.8943 0.7017 0.103 Uiso 1 1 calc R . . . .
C017 C 0.1721(4) 0.7792(2) 0.5966(4) 0.0764(14) Uani 1 1 d . . . . .
H017 H 0.1684 0.7559 0.5236 0.092 Uiso 1 1 calc R . . . .
C018 C 0.1025(4) 0.8274(3) 0.5980(5) 0.100(2) Uani 1 1 d . . . . .
H018 H 0.0524 0.8363 0.5264 0.120 Uiso 1 1 calc R . . . .
H00X H 0.156(4) 0.333(2) 0.975(4) 0.084(14) Uiso 1 1 d . . . . .
H012 H 0.117(3) 0.3742(17) 1.156(3) 0.052(10) Uiso 1 1 d . . . . .
H011 H 0.178(3) 0.4736(17) 1.209(4) 0.059(12) Uiso 1 1 d . . . . .
H00J H 0.276(3) 0.5266(16) 1.092(3) 0.041(9) Uiso 1 1 d . . . . .
H00O H 0.237(3) 0.3934(14) 0.840(3) 0.041(9) Uiso 1 1 d . . . . .

loop_
_atom_site_aniso_label
_atom_site_aniso_U_11
_atom_site_aniso_U_22
_atom_site_aniso_U_33
_atom_site_aniso_U_23
_atom_site_aniso_U_13
_atom_site_aniso_U_12
Sb01 0.04167(14) 0.02723(11) 0.04135(13) -0.00161(10) 0.01101(9) 0.00061(10)
N002 0.0487(18) 0.0279(14) 0.0466(16) -0.0012(11) 0.0196(14) 0.0021(12)
N003 0.0410(16) 0.0290(13) 0.0511(16) 0.0041(12) 0.0153(13) 0.0027(12)
N004 0.0482(17) 0.0287(14) 0.0495(17) -0.0031(11) 0.0176(15) -0.0018(12)
N005 0.0397(16) 0.0299(13) 0.0458(15) 0.0054(11) 0.0146(13) 0.0042(12)
C006 0.050(2) 0.0311(17) 0.0444(19) -0.0041(14) 0.0081(17) 0.0070(15)
C007 0.043(2) 0.0341(17) 0.049(2) 0.0016(14) 0.0138(16) 0.0062(15)
C008 0.047(2) 0.0315(16) 0.0487(19) 0.0058(14) 0.0136(16) -0.0021(14)
C009 0.0378(19) 0.0309(16) 0.0471(19) 0.0035(14) 0.0108(15) 0.0035(14)
C00A 0.050(2) 0.0289(16) 0.050(2) -0.0048(14) 0.0120(17) 0.0023(15)
C00B 0.0353(19) 0.0334(16) 0.0428(18) 0.0022(14) 0.0107(14) 0.0000(14)
C00C 0.044(2) 0.0319(17) 0.052(2) 0.0052(14) 0.0112(17) 0.0035(15)
C00D 0.0349(19) 0.0308(16) 0.0442(18) 0.0011(13) 0.0061(15) 0.0019(14)
C00E 0.048(2) 0.0344(18) 0.0440(19) -0.0021(14) 0.0098(16) -0.0061(15)
C00F 0.045(2) 0.0365(18) 0.049(2) 0.0016(15) 0.0162(17) -0.0031(15)
C00G 0.042(2) 0.0361(18) 0.0395(18) 0.0009(14) 0.0103(15) 0.0014(15)
C00H 0.039(2) 0.0357(17) 0.052(2) 0.0103(15) 0.0207(17) 0.0061(15)
C00I 0.045(2) 0.044(2) 0.074(3) 0.0089(18) 0.0250(19) 0.0049(17)
C00J 0.053(2) 0.040(2) 0.052(2) 0.0011(16) 0.0112(18) -0.0089(18)
C00K 0.046(2) 0.0352(17) 0.0439(19) 0.0051(14) 0.0078(16) -0.0036(15)
C00L 0.050(2) 0.0277(16) 0.0463(19) 0.0004(14) 0.0097(16) -0.0049(15)
C00M 0.046(2) 0.0376(18) 0.0409(18) -0.0027(14) 0.0185(16) 0.0018(15)
C00N 0.060(3) 0.0360(18) 0.051(2) -0.0053(15) 0.0184(18) 0.0114(17)
C00O 0.066(3) 0.041(2) 0.053(2) -0.0020(17) 0.016(2) -0.0129(18)
C00P 0.055(2) 0.0416(19) 0.049(2) -0.0022(16) 0.0143(18) -0.0007(17)
C00Q 0.041(2) 0.0385(19) 0.0393(17) -0.0011(14) 0.0114(15) 0.0019(15)
C00R 0.054(2) 0.043(2) 0.067(2) 0.0099(17) 0.0267(19) -0.0028(17)
C00S 0.056(2) 0.0311(18) 0.061(2) 0.0040(15) 0.0117(19) 0.0007(16)
C00T 0.051(2) 0.048(2) 0.048(2) -0.0014(16) 0.0187(17) 0.0084(17)
C00U 0.065(3) 0.0287(18) 0.062(2) -0.0024(15) 0.015(2) 0.0042(16)
C00V 0.074(3) 0.049(2) 0.050(2) 0.0039(17) 0.027(2) -0.003(2)
C00W 0.077(3) 0.052(2) 0.081(3) -0.003(2) 0.043(3) -0.012(2)
C00X 0.070(3) 0.047(2) 0.075(3) -0.001(2) 0.022(2) -0.022(2)
C00Y 0.048(3) 0.066(3) 0.093(3) 0.001(2) 0.029(2) 0.008(2)
C00Z 0.052(3) 0.050(2) 0.082(3) -0.008(2) 0.009(2) 0.0081(19)
C010 0.046(2) 0.057(2) 0.058(2) 0.0049(18) 0.0195(18) 0.0072(18)
C011 0.064(3) 0.063(3) 0.048(2) 0.003(2) 0.020(2) -0.002(2)
C012 0.062(3) 0.062(3) 0.068(3) 0.015(2) 0.020(2) -0.015(2)
C013 0.065(3) 0.052(3) 0.134(5) -0.029(3) 0.032(3) 0.000(2)
C015 0.074(4) 0.051(3) 0.148(5) 0.030(3) 0.060(4) 0.030(2)
C017 0.060(3) 0.110(4) 0.062(3) 0.011(2) 0.016(2) 0.043(3)
C018 0.075(4) 0.140(5) 0.091(4) 0.045(4) 0.034(3) 0.066(4)

loop_
_atom_type_symbol
_atom_type_description
_atom_type_scat_dispersion_real
_atom_type_scat_dispersion_imag
_atom_type_scat_source
C C 0.0033 0.0016 'International Tables Vol C Tables 4.2.6.8 and 6.1.1.4'
H H 0.0000 0.0000 'International Tables Vol C Tables 4.2.6.8 and 6.1.1.4'
N N 0.0061 0.0033 'International Tables Vol C Tables 4.2.6.8 and 6.1.1.4'
Sb Sb -0.5866 1.5461 'International Tables Vol C Tables 4.2.6.8 and 6.1.1.4'

loop_
_geom_angle_atom_site_label_1
_geom_angle_atom_site_label_2
_geom_angle_atom_site_label_3
_geom_angle
_geom_angle_site_symmetry_1
_geom_angle_site_symmetry_3
N002 Sb01 N003 124.92(11) . .
N002 Sb01 N004 72.21(10) . .
N002 Sb01 N005 78.18(10) . .
N003 Sb01 N005 83.19(10) . .
N004 Sb01 N003 78.21(10) . .
N004 Sb01 N005 125.67(10) . .
C006 N002 Sb01 118.0(2) . .
C00Q N002 Sb01 130.6(2) . .
C00Q N002 C006 110.1(3) . .
C007 N003 Sb01 123.6(2) . .
C007 N003 C00F 108.3(3) . .
C00F N003 Sb01 123.7(2) . .
C00A N004 Sb01 117.3(2) . .
C00A N004 C00L 110.4(3) . .
C00L N004 Sb01 129.5(2) . .
C00B N005 Sb01 121.5(2) . .
C00D N005 Sb01 121.0(2) . .
C00D N005 C00B 108.6(2) . .
N002 C006 C00A 113.2(3) . .
N002 C006 C00N 107.2(3) . .
C00A C006 C00N 139.5(3) . .
N003 C007 C009 124.5(3) . .
N003 C007 C00I 107.9(3) . .
C009 C007 C00I 127.6(3) . .
C00B C008 H008 125.6 . .
C00C C008 H008 125.6 . .
C00C C008 C00B 108.7(3) . .
C007 C009 C00H 116.3(3) . .
C00D C009 C007 125.4(3) . .
C00D C009 C00H 118.4(3) . .
N004 C00A C006 113.3(3) . .
N004 C00A C00U 107.5(3) . .
C006 C00A C00U 139.1(3) . .
N005 C00B C008 106.3(3) . .
C00G C00B N005 125.5(3) . .
C00G C00B C008 128.0(3) . .
C008 C00C H00C 125.4 . .
C008 C00C C00D 109.2(3) . .
C00D C00C H00C 125.4 . .
N005 C00D C009 124.2(3) . .
N005 C00D C00C 107.1(3) . .
C009 C00D C00C 128.7(3) . .
C00F C00E C00K 118.4(3) . .
C00L C00E C00F 121.6(3) . .
C00L C00E C00K 119.9(3) . .
N003 C00F C00R 106.8(3) . .
C00E C00F N003 126.6(3) . .
C00E C00F C00R 126.3(3) . .
C00B C00G C00M 121.3(3) . .
C00B C00G C00Q 121.9(3) . .
C00Q C00G C00M 116.8(3) . .
C00Z C00H C009 121.7(3) . .
C00Z C00H C017 117.4(4) . .
C017 C00H C009 120.8(3) . .
C007 C00I H00I 125.9 . .
C00R C00I C007 108.2(3) . .
C00R C00I H00I 125.9 . .
C00K C00J H00J 117(2) . .
C011 C00J C00K 120.7(4) . .
C011 C00J H00J 122(2) . .
C00J C00K C00E 120.5(3) . .
C00J C00K C00O 117.7(3) . .
C00O C00K C00E 121.7(3) . .
N004 C00L C00E 120.4(3) . .
N004 C00L C00S 105.8(3) . .
C00E C00L C00S 133.1(3) . .
C00P C00M C00G 123.4(3) . .
C010 C00M C00G 118.8(3) . .
C010 C00M C00P 117.8(3) . .
C006 C00N H00N 125.9 . .
C00T C00N C006 108.1(3) . .
C00T C00N H00N 125.9 . .
C00K C00O H00O 119(2) . .
C00X C00O C00K 121.2(4) . .
C00X C00O H00O 120(2) . .
C00M C00P H00P 119.5 . .
C00V C00P C00M 121.1(4) . .
C00V C00P H00P 119.5 . .
N002 C00Q C00G 120.9(3) . .
N002 C00Q C00T 106.5(3) . .
C00G C00Q C00T 132.1(3) . .
C00F C00R H00R 125.6 . .
C00I C00R C00F 108.8(3) . .
C00I C00R H00R 125.6 . .
C00L C00S H00S 125.7 . .
C00U C00S C00L 108.6(3) . .
C00U C00S H00S 125.7 . .
C00N C00T C00Q 108.1(3) . .
C00N C00T H00T 126.0 . .
C00Q C00T H00T 126.0 . .
C00A C00U H00U 126.2 . .
C00S C00U C00A 107.5(3) . .
C00S C00U H00U 126.2 . .
C00P C00V H00V 119.8 . .
C00W C00V C00P 120.3(4) . .
C00W C00V H00V 119.8 . .
C00V C00W H00W 120.2 . .
C00Y C00W C00V 119.6(4) . .
C00Y C00W H00W 120.2 . .
C00O C00X C012 120.5(4) . .
C00O C00X H00X 121(3) . .
C012 C00X H00X 118(3) . .
C00W C00Y H00Y 119.9 . .
C00W C00Y C010 120.2(4) . .
C010 C00Y H00Y 119.9 . .
C00H C00Z H00Z 119.5 . .
C00H C00Z C013 121.0(4) . .
C013 C00Z H00Z 119.5 . .
C00M C010 C00Y 121.0(4) . .
C00M C010 H010 119.5 . .
C00Y C010 H010 119.5 . .
C00J C011 H011 114(3) . .
C012 C011 C00J 120.4(4) . .
C012 C011 H011 126(3) . .
C00X C012 H012 119(2) . .
C011 C012 C00X 119.5(4) . .
C011 C012 H012 121(2) . .
C00Z C013 H013 120.2 . .
C015 C013 C00Z 119.6(5) . .
C015 C013 H013 120.2 . .
C013 C015 H015 120.2 . .
C018 C015 C013 119.6(4) . .
C018 C015 H015 120.2 . .
C00H C017 H017 119.1 . .
C00H C017 C018 121.7(5) . .
C018 C017 H017 119.1 . .
C015 C018 C017 120.6(5) . .
C015 C018 H018 119.7 . .
C017 C018 H018 119.7 . .

loop_
_geom_bond_atom_site_label_1
_geom_bond_atom_site_label_2
_geom_bond_distance
_geom_bond_site_symmetry_2
Sb01 N002 2.105(3) .
Sb01 N003 2.119(3) .
Sb01 N004 2.108(3) .
Sb01 N005 2.136(2) .
N002 C006 1.371(4) .
N002 C00Q 1.363(4) .
N003 C007 1.385(4) .
N003 C00F 1.406(4) .
N004 C00A 1.364(4) .
N004 C00L 1.373(4) .
N005 C00B 1.406(4) .
N005 C00D 1.388(4) .
C006 C00A 1.400(5) .
C006 C00N 1.401(5) .
C007 C009 1.400(4) .
C007 C00I 1.415(5) .
C008 H008 0.9300 .
C008 C00B 1.430(4) .
C008 C00C 1.344(5) .
C009 C00D 1.391(5) .
C009 C00H 1.492(4) .
C00A C00U 1.410(5) .
C00B C00G 1.397(5) .
C00C H00C 0.9300 .
C00C C00D 1.419(4) .
C00E C00F 1.403(5) .
C00E C00K 1.484(5) .
C00E C00L 1.402(5) .
C00F C00R 1.417(5) .
C00G C00M 1.488(5) .
C00G C00Q 1.408(4) .
C00H C00Z 1.359(5) .
C00H C017 1.367(5) .
C00I H00I 0.9300 .
C00I C00R 1.364(5) .
C00J C00K 1.388(5) .
C00J C011 1.384(5) .
C00J H00J 0.92(3) .
C00K C00O 1.390(5) .
C00L C00S 1.425(5) .
C00M C00P 1.386(5) .
C00M C010 1.379(5) .
C00N H00N 0.9300 .
C00N C00T 1.363(5) .
C00O C00X 1.366(5) .
C00O H00O 0.91(3) .
C00P H00P 0.9300 .
C00P C00V 1.374(5) .
C00Q C00T 1.421(4) .
C00R H00R 0.9300 .
C00S H00S 0.9300 .
C00S C00U 1.366(5) .
C00T H00T 0.9300 .
C00U H00U 0.9300 .
C00V H00V 0.9300 .
C00V C00W 1.370(6) .
C00W H00W 0.9300 .
C00W C00Y 1.364(6) .
C00X C012 1.376(6) .
C00X H00X 0.94(5) .
C00Y H00Y 0.9300 .
C00Y C010 1.384(5) .
C00Z H00Z 0.9300 .
C00Z C013 1.392(6) .
C010 H010 0.9300 .
C011 C012 1.368(6) .
C011 H011 0.85(4) .
C012 H012 0.91(4) .
C013 H013 0.9300 .
C013 C015 1.367(7) .
C015 H015 0.9300 .
C015 C018 1.334(7) .
C017 H017 0.9300 .
C017 C018 1.369(6) .
C018 H018 0.9300 .

loop_
_smtbx_masks_void_nr
_smtbx_masks_void_average_x
_smtbx_masks_void_average_y
_smtbx_masks_void_average_z
_smtbx_masks_void_volume
_smtbx_masks_void_count_electrons
1 0.000 0.000 -0.228 158.7 45.8
2 0.000 0.500 0.790 158.7 45.8
